data_4327817
loop_
_publ_author_name
'Fu-Sheng Guo'
'Ji-Dong Leng'
'Jun-Liang Liu'
'Zhao-Sha Meng'
'Ming-Liang Tong'

_publ_contact_author
;
      Professor Ming-Liang Tong
      School of Chemistry and Chemical Engineering
      Sun Yat-Sen University 
      Guangzhou 510275
      PR China
;
_publ_contact_author_email tongml@mail.sysu.edu.cn
_publ_contact_author_fax 81-20-8411-2245
_publ_contact_author_phone 86-20-8411-0966
_publ_section_title
;
 Polynuclear and Polymeric Gadolinium Acetate Derivatives with Large
 Magnetocaloric Effect
;
_journal_name_full 'Inorganic Chemistry'
_journal_page_first 405
_journal_page_last 413
_journal_paper_doi 10.1021/ic2018314
_journal_volume 51
_journal_year 2012
_chemical_formula_sum 'C66 H58 Gd2 O14'
_chemical_formula_weight 1389.62
_chemical_name_systematic
; 
 ? 
;
_space_group_IT_number 2
_symmetry_cell_setting triclinic
_symmetry_space_group_name_Hall '-P 1'
_symmetry_space_group_name_H-M 'P -1'
_atom_sites_solution_hydrogens geom
_atom_sites_solution_primary direct
_atom_sites_solution_secondary difmap
_audit_creation_method SHELXL-97
_cell_angle_alpha 97.530(2)
_cell_angle_beta 99.024(2)
_cell_angle_gamma 112.257(2)
_cell_formula_units_Z 1
_cell_length_a 10.2572(7)
_cell_length_b 11.9092(9)
_cell_length_c 13.7512(8)
_cell_measurement_temperature 298(2)
_cell_volume 1501.68(18)
_computing_structure_refinement 'SHELXL-97 (Sheldrick, 1997)'
_computing_structure_solution 'SHELXS-97 (Sheldrick, 1990)'
_diffrn_ambient_temperature 298(2)
_diffrn_measured_fraction_theta_full 0.968
_diffrn_measured_fraction_theta_max 0.968
_diffrn_radiation_monochromator graphite
_diffrn_radiation_source 'fine-focus sealed tube'
_diffrn_radiation_type MoK\a
_diffrn_radiation_wavelength 0.71073
_diffrn_reflns_av_R_equivalents 0.0540
_diffrn_reflns_av_sigmaI/netI 0.0797
_diffrn_reflns_limit_h_max 11
_diffrn_reflns_limit_h_min -12
_diffrn_reflns_limit_k_max 14
_diffrn_reflns_limit_k_min -14
_diffrn_reflns_limit_l_max 16
_diffrn_reflns_limit_l_min -14
_diffrn_reflns_number 11325
_diffrn_reflns_theta_full 26.00
_diffrn_reflns_theta_max 26.00
_diffrn_reflns_theta_min 3.25
_exptl_absorpt_coefficient_mu 2.254
_exptl_absorpt_correction_T_max 0.8842
_exptl_absorpt_correction_T_min 0.7521
_exptl_absorpt_correction_type multi-scan
_exptl_crystal_density_diffrn 1.537
_exptl_crystal_F_000 694
_exptl_crystal_size_max 0.13
_exptl_crystal_size_mid 0.09
_exptl_crystal_size_min 0.06
_refine_diff_density_max 1.328
_refine_diff_density_min -1.695
_refine_diff_density_rms 0.149
_refine_ls_extinction_coef 0.0025(4)
_refine_ls_extinction_expression Fc^*^=kFc[1+0.001xFc^2^\l^3^/sin(2\q)]^-1/4^
_refine_ls_extinction_method SHELXL
_refine_ls_goodness_of_fit_ref 1.135
_refine_ls_hydrogen_treatment constr
_refine_ls_matrix_type full
_refine_ls_number_parameters 373
_refine_ls_number_reflns 5721
_refine_ls_number_restraints 6
_refine_ls_restrained_S_all 1.138
_refine_ls_R_factor_all 0.0980
_refine_ls_R_factor_gt 0.0390
_refine_ls_shift/su_max 0.001
_refine_ls_shift/su_mean 0.000
_refine_ls_structure_factor_coef Fsqd
_refine_ls_weighting_details 'calc w=1/[\s^2^(Fo^2^)+(0.0141P)^2^+2.8911P] where P=(Fo^2^+2Fc^2^)/3'
_refine_ls_weighting_scheme calc
_refine_ls_wR_factor_gt 0.0655
_refine_ls_wR_factor_ref 0.0972
_reflns_number_gt 3506
_reflns_number_total 5721
_reflns_threshold_expression >2sigma(I)
_cod_data_source_file ic2018314_si_001_2.cif
_cod_data_source_block 1_298K
_cod_database_code 4327817

loop_
_symmetry_equiv_pos_as_xyz
'x, y, z'
'-x, -y, -z'

loop_
_atom_site_label
_atom_site_type_symbol
_atom_site_fract_x
_atom_site_fract_y
_atom_site_fract_z
_atom_site_U_iso_or_equiv
_atom_site_adp_type
_atom_site_occupancy
_atom_site_symmetry_multiplicity
_atom_site_calc_flag
_atom_site_refinement_flags
Gd1 Gd 0.59825(4) 0.50430(3) 0.64423(2) 0.05148(16) Uani 1 1 d .
O1 O 0.6284(4) 0.5182(4) 0.4765(3) 0.0589(12) Uani 1 1 d .
O2 O 0.6513(5) 0.5636(5) 0.3297(3) 0.0723(15) Uani 1 1 d .
O3 O 0.6454(5) 0.7117(4) 0.6390(3) 0.0601(13) Uani 1 1 d .
O4 O 0.6365(5) 0.6116(4) 0.8078(3) 0.0606(13) Uani 1 1 d .
O5 O 0.6692(5) 0.3886(4) 0.7438(3) 0.0605(13) Uani 1 1 d .
O6 O 0.8478(5) 0.5864(4) 0.6775(3) 0.0613(13) Uani 1 1 d .
O7 O 0.5042(6) 0.2950(5) 0.5446(4) 0.0837(17) Uani 1 1 d .
H7O H 0.4722 0.2965 0.4840 0.100 Uiso 1 1 d R
C1 C 0.7262(7) 0.8132(7) 0.7041(5) 0.0590(19) Uani 1 1 d .
C2 C 0.7623(7) 0.8223(7) 0.8066(5) 0.0607(19) Uani 1 1 d .
H2 H 0.8249 0.8992 0.8465 0.073 Uiso 1 1 calc R
C3 C 0.7098(7) 0.7217(7) 0.8544(5) 0.0532(18) Uani 1 1 d .
C4 C 0.7808(8) 0.9241(7) 0.6597(5) 0.065(2) Uani 1 1 d .
C5 C 0.8088(10) 0.9098(9) 0.5642(6) 0.090(3) Uani 1 1 d .
H5 H 0.8002 0.8329 0.5315 0.108 Uiso 1 1 calc R
C6 C 0.8495(11) 1.0099(11) 0.5181(7) 0.112(3) Uani 1 1 d .
H6 H 0.8654 0.9996 0.4534 0.134 Uiso 1 1 calc R
C7 C 0.8668(13) 1.1252(10) 0.5670(8) 0.122(4) Uani 1 1 d .
H7 H 0.8909 1.1916 0.5345 0.146 Uiso 1 1 calc R
C8 C 0.8489(11) 1.1409(9) 0.6612(7) 0.105(3) Uani 1 1 d .
H8 H 0.8662 1.2194 0.6960 0.126 Uiso 1 1 calc R
C9 C 0.8042(9) 1.0396(8) 0.7069(6) 0.084(3) Uani 1 1 d .
H9 H 0.7899 1.0514 0.7720 0.101 Uiso 1 1 calc R
C10 C 0.7359(7) 0.7415(7) 0.9678(5) 0.0559(18) Uani 1 1 d .
C11 C 0.8081(8) 0.8586(8) 1.0300(5) 0.074(2) Uani 1 1 d .
H11 H 0.8432 0.9283 1.0022 0.089 Uiso 1 1 calc R
C12 C 0.8279(10) 0.8713(9) 1.1340(6) 0.091(3) Uani 1 1 d .
H12 H 0.8774 0.9496 1.1755 0.109 Uiso 1 1 calc R
C13 C 0.7750(10) 0.7690(10) 1.1758(6) 0.093(3) Uani 1 1 d .
H13 H 0.7861 0.7783 1.2452 0.112 Uiso 1 1 calc R
C14 C 0.7060(10) 0.6537(9) 1.1151(6) 0.089(3) Uani 1 1 d .
H14 H 0.6724 0.5843 1.1435 0.107 Uiso 1 1 calc R
C15 C 0.6856(8) 0.6392(8) 1.0107(6) 0.074(2) Uani 1 1 d .
H15 H 0.6379 0.5603 0.9699 0.089 Uiso 1 1 calc R
C16 C 0.7858(8) 0.4061(6) 0.8053(5) 0.0553(18) Uani 1 1 d .
C17 C 0.9204(7) 0.4976(6) 0.8082(5) 0.0581(19) Uani 1 1 d .
H17 H 0.9987 0.5046 0.8568 0.070 Uiso 1 1 calc R
C18 C 0.9458(7) 0.5798(6) 0.7427(5) 0.0541(18) Uani 1 1 d .
C19 C 0.7682(7) 0.3148(6) 0.8741(5) 0.0542(18) Uani 1 1 d .
C20 C 0.6317(8) 0.2433(8) 0.8835(6) 0.079(3) Uani 1 1 d .
H20 H 0.5525 0.2527 0.8483 0.095 Uiso 1 1 calc R
C21 C 0.6102(9) 0.1575(8) 0.9447(7) 0.096(3) Uani 1 1 d .
H21 H 0.5173 0.1100 0.9509 0.115 Uiso 1 1 calc R
C22 C 0.7264(10) 0.1426(8) 0.9962(6) 0.087(3) Uani 1 1 d .
H22 H 0.7122 0.0835 1.0360 0.105 Uiso 1 1 calc R
C23 C 0.8626(9) 0.2142(8) 0.9890(5) 0.073(2) Uani 1 1 d .
H23 H 0.9414 0.2056 1.0254 0.087 Uiso 1 1 calc R
C24 C 0.8841(8) 0.2997(7) 0.9279(5) 0.064(2) Uani 1 1 d .
H24 H 0.9774 0.3476 0.9227 0.076 Uiso 1 1 calc R
C25 C 1.0967(7) 0.6703(7) 0.7482(5) 0.0560(18) Uani 1 1 d .
C26 C 1.2168(8) 0.6477(8) 0.7820(6) 0.079(2) Uani 1 1 d .
H26 H 1.2044 0.5751 0.8049 0.095 Uiso 1 1 calc R
C27 C 1.3544(9) 0.7299(10) 0.7826(8) 0.101(3) Uani 1 1 d .
H27 H 1.4335 0.7120 0.8044 0.121 Uiso 1 1 calc R
C28 C 1.3737(10) 0.8381(10) 0.7506(7) 0.103(3) Uani 1 1 d .
H28 H 1.4665 0.8947 0.7520 0.124 Uiso 1 1 calc R
C29 C 1.2566(9) 0.8638(9) 0.7165(7) 0.092(3) Uani 1 1 d .
H29 H 1.2699 0.9371 0.6944 0.111 Uiso 1 1 calc R
C30 C 1.1188(8) 0.7796(8) 0.7153(5) 0.070(2) Uani 1 1 d .
H30 H 1.0397 0.7968 0.6920 0.084 Uiso 1 1 calc R
C31 C 0.7051(7) 0.5501(6) 0.4131(5) 0.0587(19) Uani 1 1 d .
C32 C 0.8594(8) 0.5656(9) 0.4361(6) 0.092(3) Uani 1 1 d .
H32A H 0.9037 0.5938 0.3823 0.138 Uiso 1 1 calc R
H32B H 0.8628 0.4876 0.4430 0.138 Uiso 1 1 calc R
H32C H 0.9105 0.6256 0.4978 0.138 Uiso 1 1 calc R
C33 C 0.5543(13) 0.1995(11) 0.5427(9) 0.158(5) Uani 1 1 d U
H33A H 0.4891 0.1289 0.4915 0.237 Uiso 1 1 calc R
H33B H 0.5592 0.1763 0.6070 0.237 Uiso 1 1 calc R
H33C H 0.6488 0.2285 0.5283 0.237 Uiso 1 1 calc R

loop_
_atom_site_aniso_label
_atom_site_aniso_U_11
_atom_site_aniso_U_22
_atom_site_aniso_U_33
_atom_site_aniso_U_23
_atom_site_aniso_U_13
_atom_site_aniso_U_12
Gd1 0.0494(2) 0.0605(3) 0.0419(2) 0.01191(15) 0.00293(14) 0.02200(17)
O1 0.048(3) 0.081(4) 0.046(3) 0.018(2) 0.010(2) 0.023(3)
O2 0.059(3) 0.092(4) 0.053(3) 0.023(3) 0.008(2) 0.016(3)
O3 0.068(3) 0.060(3) 0.043(2) 0.008(2) 0.002(2) 0.022(3)
O4 0.066(3) 0.059(3) 0.049(3) 0.012(2) 0.008(2) 0.019(3)
O5 0.057(3) 0.062(3) 0.056(3) 0.019(2) -0.004(2) 0.021(2)
O6 0.051(3) 0.073(3) 0.055(3) 0.019(2) 0.003(2) 0.022(2)
O7 0.115(4) 0.066(4) 0.061(3) 0.003(3) -0.021(3) 0.045(3)
C1 0.055(4) 0.067(5) 0.055(4) 0.020(4) 0.008(4) 0.025(4)
C2 0.059(4) 0.065(5) 0.048(4) 0.015(4) 0.006(3) 0.016(4)
C3 0.041(4) 0.072(5) 0.048(4) 0.010(4) 0.009(3) 0.025(4)
C4 0.068(5) 0.059(5) 0.059(4) 0.014(4) 0.013(4) 0.017(4)
C5 0.113(7) 0.095(7) 0.074(5) 0.037(5) 0.045(5) 0.040(6)
C6 0.137(9) 0.124(10) 0.088(7) 0.049(7) 0.057(7) 0.045(8)
C7 0.177(11) 0.077(8) 0.103(8) 0.042(6) 0.040(8) 0.031(8)
C8 0.157(10) 0.069(7) 0.085(7) 0.020(5) 0.031(7) 0.038(6)
C9 0.109(7) 0.069(6) 0.072(5) 0.024(5) 0.020(5) 0.031(5)
C10 0.048(4) 0.072(5) 0.045(4) 0.009(4) 0.006(3) 0.025(4)
C11 0.085(6) 0.086(6) 0.056(5) 0.014(4) 0.018(4) 0.039(5)
C12 0.100(7) 0.105(8) 0.052(5) -0.004(5) 0.007(5) 0.034(6)
C13 0.107(7) 0.130(9) 0.047(5) 0.025(6) 0.018(5) 0.051(7)
C14 0.108(7) 0.097(7) 0.062(5) 0.026(5) 0.015(5) 0.039(6)
C15 0.084(5) 0.073(6) 0.061(5) 0.020(4) 0.017(4) 0.026(5)
C16 0.065(5) 0.055(5) 0.049(4) 0.006(3) 0.005(4) 0.033(4)
C17 0.043(4) 0.066(5) 0.055(4) 0.011(4) -0.002(3) 0.017(4)
C18 0.050(4) 0.051(4) 0.051(4) 0.000(3) 0.004(3) 0.016(3)
C19 0.059(4) 0.060(5) 0.044(4) 0.008(3) 0.001(3) 0.029(4)
C20 0.063(5) 0.091(6) 0.087(6) 0.044(5) 0.010(4) 0.028(5)
C21 0.070(5) 0.096(7) 0.116(7) 0.055(6) 0.012(5) 0.020(5)
C22 0.103(7) 0.093(7) 0.078(6) 0.038(5) 0.016(5) 0.047(6)
C23 0.074(5) 0.086(6) 0.065(5) 0.019(4) 0.005(4) 0.044(5)
C24 0.068(5) 0.072(5) 0.055(4) 0.024(4) 0.011(4) 0.031(4)
C25 0.048(4) 0.062(5) 0.053(4) -0.001(3) 0.007(3) 0.023(4)
C26 0.057(5) 0.085(6) 0.096(6) 0.008(5) 0.011(4) 0.035(5)
C27 0.048(5) 0.123(9) 0.130(8) 0.010(7) 0.022(5) 0.038(6)
C28 0.055(5) 0.112(9) 0.115(8) 0.013(7) 0.016(5) 0.009(6)
C29 0.071(6) 0.098(7) 0.094(6) 0.035(5) 0.022(5) 0.013(5)
C30 0.053(4) 0.085(6) 0.067(5) 0.016(4) 0.016(4) 0.022(4)
C31 0.051(4) 0.061(5) 0.054(4) 0.008(4) 0.010(4) 0.015(4)
C32 0.057(5) 0.147(9) 0.060(5) 0.010(5) 0.011(4) 0.034(5)
C33 0.176(8) 0.160(8) 0.150(8) 0.021(6) -0.006(6) 0.102(7)

loop_
_atom_type_symbol
_atom_type_description
_atom_type_scat_dispersion_real
_atom_type_scat_dispersion_imag
_atom_type_scat_source
C C 0.0033 0.0016 'International Tables Vol C Tables 4.2.6.8 and 6.1.1.4'
H H 0.0000 0.0000 'International Tables Vol C Tables 4.2.6.8 and 6.1.1.4'
O O 0.0106 0.0060 'International Tables Vol C Tables 4.2.6.8 and 6.1.1.4'
Gd Gd -0.1653 3.9035 'International Tables Vol C Tables 4.2.6.8 and 6.1.1.4'

loop_
_geom_angle_atom_site_label_1
_geom_angle_atom_site_label_2
_geom_angle_atom_site_label_3
_geom_angle
_geom_angle_site_symmetry_1
_geom_angle_site_symmetry_3
O5 Gd1 O6 73.41(15) . .
O5 Gd1 O4 75.99(16) . .
O6 Gd1 O4 83.58(16) . .
O5 Gd1 O3 140.33(15) . .
O6 Gd1 O3 80.39(16) . .
O4 Gd1 O3 71.87(15) . .
O5 Gd1 O1 126.94(17) . .
O6 Gd1 O1 81.53(15) . .
O4 Gd1 O1 146.62(16) . .
O3 Gd1 O1 76.28(16) . .
O5 Gd1 O7 73.24(15) . .
O6 Gd1 O7 108.90(18) . .
O4 Gd1 O7 141.37(17) . .
O3 Gd1 O7 144.86(15) . .
O1 Gd1 O7 71.97(17) . .
O5 Gd1 O2 96.59(16) . 2_666
O6 Gd1 O2 160.90(15) . 2_666
O4 Gd1 O2 78.14(16) . 2_666
O3 Gd1 O2 98.92(17) . 2_666
O1 Gd1 O2 117.03(14) . 2_666
O7 Gd1 O2 82.75(19) . 2_666
O5 Gd1 O1 137.72(15) . 2_666
O6 Gd1 O1 144.82(15) . 2_666
O4 Gd1 O1 115.47(16) . 2_666
O3 Gd1 O1 78.43(15) . 2_666
O1 Gd1 O1 66.35(18) . 2_666
O7 Gd1 O1 75.40(16) . 2_666
O2 Gd1 O1 51.58(14) 2_666 2_666
O5 Gd1 C31 118.65(19) . 2_666
O6 Gd1 C31 167.64(18) . 2_666
O4 Gd1 C31 96.42(19) . 2_666
O3 Gd1 C31 87.85(18) . 2_666
O1 Gd1 C31 92.06(19) . 2_666
O7 Gd1 C31 78.76(19) . 2_666
O2 Gd1 C31 25.59(16) 2_666 2_666
O1 Gd1 C31 26.02(16) 2_666 2_666
C31 O1 Gd1 152.5(4) . .
C31 O1 Gd1 92.3(4) . 2_666
Gd1 O1 Gd1 113.65(18) . 2_666
C31 O2 Gd1 95.6(4) . 2_666
C1 O3 Gd1 131.0(4) . .
C3 O4 Gd1 134.6(4) . .
C16 O5 Gd1 134.9(4) . .
C18 O6 Gd1 134.7(4) . .
C33 O7 Gd1 133.0(5) . .
C33 O7 H7O 107.9 . .
Gd1 O7 H7O 108.3 . .
O3 C1 C2 125.1(7) . .
O3 C1 C4 114.2(6) . .
C2 C1 C4 120.7(7) . .
C1 C2 C3 123.8(7) . .
C1 C2 H2 118.1 . .
C3 C2 H2 118.1 . .
O4 C3 C2 123.7(6) . .
O4 C3 C10 115.3(6) . .
C2 C3 C10 121.0(7) . .
C9 C4 C5 117.9(8) . .
C9 C4 C1 123.4(7) . .
C5 C4 C1 118.7(8) . .
C6 C5 C4 119.7(9) . .
C6 C5 H5 120.1 . .
C4 C5 H5 120.1 . .
C5 C6 C7 120.7(10) . .
C5 C6 H6 119.7 . .
C7 C6 H6 119.7 . .
C8 C7 C6 119.6(9) . .
C8 C7 H7 120.2 . .
C6 C7 H7 120.2 . .
C7 C8 C9 119.8(9) . .
C7 C8 H8 120.1 . .
C9 C8 H8 120.1 . .
C4 C9 C8 122.0(9) . .
C4 C9 H9 119.0 . .
C8 C9 H9 119.0 . .
C15 C10 C11 119.1(7) . .
C15 C10 C3 118.5(7) . .
C11 C10 C3 122.4(7) . .
C10 C11 C12 119.9(8) . .
C10 C11 H11 120.1 . .
C12 C11 H11 120.1 . .
C13 C12 C11 120.6(8) . .
C13 C12 H12 119.7 . .
C11 C12 H12 119.7 . .
C14 C13 C12 119.7(8) . .
C14 C13 H13 120.1 . .
C12 C13 H13 120.1 . .
C13 C14 C15 120.4(8) . .
C13 C14 H14 119.8 . .
C15 C14 H14 119.8 . .
C10 C15 C14 120.3(8) . .
C10 C15 H15 119.9 . .
C14 C15 H15 119.9 . .
O5 C16 C17 124.1(6) . .
O5 C16 C19 114.6(6) . .
C17 C16 C19 121.2(6) . .
C16 C17 C18 124.2(6) . .
C16 C17 H17 117.9 . .
C18 C17 H17 117.9 . .
O6 C18 C17 124.6(6) . .
O6 C18 C25 115.5(6) . .
C17 C18 C25 119.9(6) . .
C20 C19 C24 118.4(6) . .
C20 C19 C16 118.9(6) . .
C24 C19 C16 122.7(6) . .
C19 C20 C21 120.9(7) . .
C19 C20 H20 119.6 . .
C21 C20 H20 119.6 . .
C22 C21 C20 119.8(8) . .
C22 C21 H21 120.1 . .
C20 C21 H21 120.1 . .
C23 C22 C21 120.0(8) . .
C23 C22 H22 120.0 . .
C21 C22 H22 120.0 . .
C22 C23 C24 120.2(7) . .
C22 C23 H23 119.9 . .
C24 C23 H23 119.9 . .
C23 C24 C19 120.7(7) . .
C23 C24 H24 119.7 . .
C19 C24 H24 119.7 . .
C26 C25 C30 117.7(7) . .
C26 C25 C18 122.7(7) . .
C30 C25 C18 119.5(6) . .
C27 C26 C25 121.9(9) . .
C27 C26 H26 119.1 . .
C25 C26 H26 119.1 . .
C28 C27 C26 119.4(9) . .
C28 C27 H27 120.3 . .
C26 C27 H27 120.3 . .
C27 C28 C29 120.5(9) . .
C27 C28 H28 119.8 . .
C29 C28 H28 119.8 . .
C28 C29 C30 119.4(9) . .
C28 C29 H29 120.3 . .
C30 C29 H29 120.3 . .
C25 C30 C29 121.2(8) . .
C25 C30 H30 119.4 . .
C29 C30 H30 119.4 . .
O2 C31 O1 120.4(6) . .
O2 C31 C32 119.8(7) . .
O1 C31 C32 119.7(6) . .
O2 C31 Gd1 58.8(4) . 2_666
O1 C31 Gd1 61.7(3) . 2_666
C32 C31 Gd1 174.0(5) . 2_666
C31 C32 H32A 109.5 . .
C31 C32 H32B 109.5 . .
H32A C32 H32B 109.5 . .
C31 C32 H32C 109.5 . .
H32A C32 H32C 109.5 . .
H32B C32 H32C 109.5 . .
O7 C33 H33A 109.5 . .
O7 C33 H33B 109.5 . .
H33A C33 H33B 109.5 . .
O7 C33 H33C 109.5 . .
H33A C33 H33C 109.5 . .
H33B C33 H33C 109.5 . .

loop_
_geom_bond_atom_site_label_1
_geom_bond_atom_site_label_2
_geom_bond_distance
_geom_bond_site_symmetry_2
Gd1 O5 2.290(4) .
Gd1 O6 2.310(4) .
Gd1 O4 2.332(5) .
Gd1 O3 2.344(5) .
Gd1 O1 2.394(4) .
Gd1 O7 2.427(5) .
Gd1 O2 2.476(5) 2_666
Gd1 O1 2.537(4) 2_666
Gd1 C31 2.880(7) 2_666
O1 C31 1.264(8) .
O1 Gd1 2.537(4) 2_666
O2 C31 1.250(7) .
O2 Gd1 2.476(5) 2_666
O3 C1 1.294(8) .
O4 C3 1.255(7) .
O5 C16 1.280(7) .
O6 C18 1.272(7) .
O7 C33 1.414(11) .
O7 H7O 0.8501 .
C1 C2 1.379(9) .
C1 C4 1.480(9) .
C2 C3 1.409(9) .
C2 H2 0.9300 .
C3 C10 1.511(9) .
C4 C9 1.356(10) .
C4 C5 1.391(10) .
C5 C6 1.379(11) .
C5 H5 0.9300 .
C6 C7 1.381(13) .
C6 H6 0.9300 .
C7 C8 1.335(13) .
C7 H7 0.9300 .
C8 C9 1.390(11) .
C8 H8 0.9300 .
C9 H9 0.9300 .
C10 C15 1.381(9) .
C10 C11 1.389(10) .
C11 C12 1.392(10) .
C11 H11 0.9300 .
C12 C13 1.375(11) .
C12 H12 0.9300 .
C13 C14 1.364(11) .
C13 H13 0.9300 .
C14 C15 1.396(10) .
C14 H14 0.9300 .
C15 H15 0.9300 .
C16 C17 1.389(9) .
C16 C19 1.510(9) .
C17 C18 1.395(9) .
C17 H17 0.9300 .
C18 C25 1.497(9) .
C19 C20 1.373(10) .
C19 C24 1.384(8) .
C20 C21 1.384(10) .
C20 H20 0.9300 .
C21 C22 1.372(10) .
C21 H21 0.9300 .
C22 C23 1.361(11) .
C22 H22 0.9300 .
C23 C24 1.380(9) .
C23 H23 0.9300 .
C24 H24 0.9300 .
C25 C26 1.381(9) .
C25 C30 1.383(9) .
C26 C27 1.378(11) .
C26 H26 0.9300 .
C27 C28 1.370(12) .
C27 H27 0.9300 .
C28 C29 1.376(12) .
C28 H28 0.9300 .
C29 C30 1.386(10) .
C29 H29 0.9300 .
C30 H30 0.9300 .
C31 C32 1.498(9) .
C31 Gd1 2.880(7) 2_666
C32 H32A 0.9600 .
C32 H32B 0.9600 .
C32 H32C 0.9600 .
C33 H33A 0.9600 .
C33 H33B 0.9600 .
C33 H33C 0.9600 .

loop_
_geom_hbond_atom_site_label_D
_geom_hbond_atom_site_label_H
_geom_hbond_atom_site_label_A
_geom_hbond_distance_DH
_geom_hbond_distance_HA
_geom_hbond_distance_DA
_geom_hbond_angle_DHA
_geom_hbond_site_symmetry_A
O7 H7O O3 0.85 1.89 2.715(6) 164.7 2_666

loop_
_geom_torsion_atom_site_label_1
_geom_torsion_atom_site_label_2
_geom_torsion_atom_site_label_3
_geom_torsion_atom_site_label_4
_geom_torsion
_geom_torsion_site_symmetry_1
_geom_torsion_site_symmetry_4
O5 Gd1 O1 C31 -67.6(11) . .
O6 Gd1 O1 C31 -5.8(10) . .
O4 Gd1 O1 C31 58.6(11) . .
O3 Gd1 O1 C31 76.3(10) . .
O7 Gd1 O1 C31 -119.0(10) . .
O2 Gd1 O1 C31 169.4(10) 2_666 .
O1 Gd1 O1 C31 159.5(11) 2_666 .
C31 Gd1 O1 C31 163.6(9) 2_666 .
O5 Gd1 O1 Gd1 132.94(18) . 2_666
O6 Gd1 O1 Gd1 -165.3(2) . 2_666
O4 Gd1 O1 Gd1 -100.9(3) . 2_666
O3 Gd1 O1 Gd1 -83.2(2) . 2_666
O7 Gd1 O1 Gd1 81.6(2) . 2_666
O2 Gd1 O1 Gd1 9.9(3) 2_666 2_666
O1 Gd1 O1 Gd1 0.0 2_666 2_666
C31 Gd1 O1 Gd1 4.1(2) 2_666 2_666
O5 Gd1 O3 C1 -5.4(7) . .
O6 Gd1 O3 C1 -54.3(6) . .
O4 Gd1 O3 C1 32.1(6) . .
O1 Gd1 O3 C1 -137.8(6) . .
O7 Gd1 O3 C1 -163.6(5) . .
O2 Gd1 O3 C1 106.4(6) 2_666 .
O1 Gd1 O3 C1 154.0(6) 2_666 .
C31 Gd1 O3 C1 129.5(6) 2_666 .
O5 Gd1 O4 C3 126.9(6) . .
O6 Gd1 O4 C3 52.5(6) . .
O3 Gd1 O4 C3 -29.5(6) . .
O1 Gd1 O4 C3 -11.4(7) . .
O7 Gd1 O4 C3 164.9(5) . .
O2 Gd1 O4 C3 -133.1(6) 2_666 .
O1 Gd1 O4 C3 -96.5(6) 2_666 .
C31 Gd1 O4 C3 -115.1(6) 2_666 .
O6 Gd1 O5 C16 21.6(6) . .
O4 Gd1 O5 C16 -65.7(6) . .
O3 Gd1 O5 C16 -29.2(7) . .
O1 Gd1 O5 C16 87.0(6) . .
O7 Gd1 O5 C16 137.9(6) . .
O2 Gd1 O5 C16 -141.7(6) 2_666 .
O1 Gd1 O5 C16 -178.3(5) 2_666 .
C31 Gd1 O5 C16 -155.4(6) 2_666 .
O5 Gd1 O6 C18 -17.9(6) . .
O4 Gd1 O6 C18 59.3(6) . .
O3 Gd1 O6 C18 132.0(6) . .
O1 Gd1 O6 C18 -150.6(6) . .
O7 Gd1 O6 C18 -83.1(6) . .
O2 Gd1 O6 C18 42.4(9) 2_666 .
O1 Gd1 O6 C18 -174.4(5) 2_666 .
C31 Gd1 O6 C18 150.0(8) 2_666 .
O5 Gd1 O7 C33 -31.0(9) . .
O6 Gd1 O7 C33 34.2(9) . .
O4 Gd1 O7 C33 -69.6(10) . .
O3 Gd1 O7 C33 134.6(8) . .
O1 Gd1 O7 C33 108.3(9) . .
O2 Gd1 O7 C33 -130.2(9) 2_666 .
O1 Gd1 O7 C33 177.7(9) 2_666 .
C31 Gd1 O7 C33 -155.8(9) 2_666 .
Gd1 O3 C1 C2 -25.9(11) . .
Gd1 O3 C1 C4 153.7(5) . .
O3 C1 C2 C3 -3.0(12) . .
C4 C1 C2 C3 177.4(7) . .
Gd1 O4 C3 C2 18.5(10) . .
Gd1 O4 C3 C10 -163.1(4) . .
C1 C2 C3 O4 7.3(11) . .
C1 C2 C3 C10 -171.0(7) . .
O3 C1 C4 C9 147.2(7) . .
C2 C1 C4 C9 -33.2(12) . .
O3 C1 C4 C5 -32.2(10) . .
C2 C1 C4 C5 147.4(8) . .
C9 C4 C5 C6 -4.3(13) . .
C1 C4 C5 C6 175.2(8) . .
C4 C5 C6 C7 1.9(16) . .
C5 C6 C7 C8 2.3(18) . .
C6 C7 C8 C9 -4.0(18) . .
C5 C4 C9 C8 2.7(13) . .
C1 C4 C9 C8 -176.8(8) . .
C7 C8 C9 C4 1.5(16) . .
O4 C3 C10 C15 3.5(9) . .
C2 C3 C10 C15 -178.1(7) . .
O4 C3 C10 C11 -176.4(6) . .
C2 C3 C10 C11 1.9(10) . .
C15 C10 C11 C12 -0.5(11) . .
C3 C10 C11 C12 179.5(7) . .
C10 C11 C12 C13 -0.8(13) . .
C11 C12 C13 C14 1.9(15) . .
C12 C13 C14 C15 -1.6(14) . .
C11 C10 C15 C14 0.7(12) . .
C3 C10 C15 C14 -179.2(7) . .
C13 C14 C15 C10 0.4(13) . .
Gd1 O5 C16 C17 -17.9(11) . .
Gd1 O5 C16 C19 164.5(4) . .
O5 C16 C17 C18 -1.6(12) . .
C19 C16 C17 C18 175.9(7) . .
Gd1 O6 C18 C17 10.7(11) . .
Gd1 O6 C18 C25 -168.0(4) . .
C16 C17 C18 O6 5.0(12) . .
C16 C17 C18 C25 -176.4(7) . .
O5 C16 C19 C20 -15.6(10) . .
C17 C16 C19 C20 166.7(7) . .
O5 C16 C19 C24 164.1(6) . .
C17 C16 C19 C24 -13.6(11) . .
C24 C19 C20 C21 -0.5(13) . .
C16 C19 C20 C21 179.2(8) . .
C19 C20 C21 C22 -0.5(15) . .
C20 C21 C22 C23 1.6(15) . .
C21 C22 C23 C24 -1.8(14) . .
C22 C23 C24 C19 0.8(13) . .
C20 C19 C24 C23 0.3(11) . .
C16 C19 C24 C23 -179.3(7) . .
O6 C18 C25 C26 -153.6(7) . .
C17 C18 C25 C26 27.6(11) . .
O6 C18 C25 C30 24.1(9) . .
C17 C18 C25 C30 -154.7(7) . .
C30 C25 C26 C27 -0.5(12) . .
C18 C25 C26 C27 177.3(8) . .
C25 C26 C27 C28 1.2(15) . .
C26 C27 C28 C29 -1.2(16) . .
C27 C28 C29 C30 0.4(15) . .
C26 C25 C30 C29 -0.3(12) . .
C18 C25 C30 C29 -178.1(7) . .
C28 C29 C30 C25 0.3(13) . .
Gd1 O2 C31 O1 -3.7(7) 2_666 .
Gd1 O2 C31 C32 173.3(6) 2_666 .
Gd1 O1 C31 O2 -157.7(6) . .
Gd1 O1 C31 O2 3.6(7) 2_666 .
Gd1 O1 C31 C32 25.4(15) . .
Gd1 O1 C31 C32 -173.4(6) 2_666 .
Gd1 O1 C31 Gd1 -161.3(10) . 2_666
